data_7058188
loop_
_publ_author_name
'Vos\'ahlo, Petr'
'Schulz, Ji\<r\'i'
'\<Skoch, Karel'
'C\'isa\<rov\'a, Ivana'
'\<St\<epni\<cka, Petr'

_publ_section_title
;
 Synthesis and characterisation of palladium(ii) complexes with hybrid
 phosphinoferrocene ligands bearing additional O-donor substituents
;
_journal_issue 11
_journal_name_full 'New Journal of Chemistry'
_journal_page_first 4463
_journal_paper_doi 10.1039/C9NJ00298G
_journal_volume 43
_journal_year 2019
_chemical_formula_moiety 'C50 H50 Cl2 Fe2 O2 P2 Pd'
_chemical_formula_sum 'C50 H50 Cl2 Fe2 O2 P2 Pd'
_chemical_formula_weight 1033.84
_space_group_crystal_system monoclinic
_space_group_IT_number 15
_space_group_name_Hall '-C 2yc'
_space_group_name_H-M_alt 'C 1 2/c 1'
_symmetry_space_group_name_Hall '-C 2yc'
_symmetry_space_group_name_H-M 'C 1 2/c 1'
_atom_sites_solution_hydrogens mixed
_atom_sites_solution_primary direct
_atom_sites_solution_secondary difmap
_audit_creation_method SHELXL-2014/7
_audit_update_record
;
2018-11-29 deposited with the CCDC.    2019-02-19 downloaded from the CCDC.
;
_cell_angle_alpha 90
_cell_angle_beta 111.986(2)
_cell_angle_gamma 90
_cell_formula_units_Z 4
_cell_length_a 22.4994(12)
_cell_length_b 12.4875(7)
_cell_length_c 17.1165(9)
_cell_measurement_reflns_used 9861
_cell_measurement_temperature 150(2)
_cell_measurement_theta_max 27.53
_cell_measurement_theta_min 3.17
_cell_volume 4459.3(4)
_computing_cell_refinement 'SAINT V8.37A (Bruker AXS Inc., 2015)'
_computing_data_collection 'Bruker Instrument Service v4.2.9'
_computing_data_reduction 'SAINT V8.37A (Bruker AXS Inc., 2015)'
_computing_molecular_graphics 'PLATON (Spek, 2003)'
_computing_publication_material 'PLATON (Spek, 2003)'
_computing_structure_refinement 'SHELXL-2014/7 (Sheldrick, 2014)'
_computing_structure_solution 'XT, VERSION 2014/5'
_diffrn_ambient_temperature 150(2)
_diffrn_measured_fraction_theta_full 0.999
_diffrn_measured_fraction_theta_max 0.998
_diffrn_measurement_device_type 'Bruker D8 VENTURE Kappa Duo PHOTON 100 CMOS'
_diffrn_measurement_method '\f and \w scans'
_diffrn_radiation_monochromator 'Quazar Mo multilayer optic'
_diffrn_radiation_source 'I\mS micro-focus sealed tube'
_diffrn_radiation_type MoK\a
_diffrn_radiation_wavelength 0.71073
_diffrn_reflns_av_R_equivalents 0.0220
_diffrn_reflns_av_unetI/netI 0.0177
_diffrn_reflns_Laue_measured_fraction_full 0.999
_diffrn_reflns_Laue_measured_fraction_max 0.998
_diffrn_reflns_limit_h_max 29
_diffrn_reflns_limit_h_min -29
_diffrn_reflns_limit_k_max 15
_diffrn_reflns_limit_k_min -16
_diffrn_reflns_limit_l_max 22
_diffrn_reflns_limit_l_min -22
_diffrn_reflns_number 26325
_diffrn_reflns_point_group_measured_fraction_full 0.999
_diffrn_reflns_point_group_measured_fraction_max 0.998
_diffrn_reflns_theta_full 25.242
_diffrn_reflns_theta_max 27.542
_diffrn_reflns_theta_min 2.490
_exptl_absorpt_coefficient_mu 1.273
_exptl_absorpt_correction_T_max 0.88
_exptl_absorpt_correction_T_min 0.71
_exptl_absorpt_correction_type numerical
_exptl_absorpt_process_details 'SADABS-2014/5 (Bruker, AXS)'
_exptl_crystal_colour red
_exptl_crystal_density_diffrn 1.540
_exptl_crystal_description prism
_exptl_crystal_F_000 2112
_exptl_crystal_size_max 0.15
_exptl_crystal_size_mid 0.11
_exptl_crystal_size_min 0.10
_refine_diff_density_max 0.478
_refine_diff_density_min -1.242
_refine_diff_density_rms 0.071
_refine_ls_extinction_method none
_refine_ls_goodness_of_fit_ref 1.054
_refine_ls_hydrogen_treatment constr
_refine_ls_matrix_type full
_refine_ls_number_parameters 288
_refine_ls_number_reflns 5139
_refine_ls_number_restraints 0
_refine_ls_restrained_S_all 1.054
_refine_ls_R_factor_all 0.0292
_refine_ls_R_factor_gt 0.0266
_refine_ls_shift/su_max 0.001
_refine_ls_shift/su_mean 0.000
_refine_ls_structure_factor_coef Fsqd
_refine_ls_weighting_details 'w=1/[\s^2^(Fo^2^)+(0.0290P)^2^+10.0015P] where P=(Fo^2^+2Fc^2^)/3'
_refine_ls_weighting_scheme calc
_refine_ls_wR_factor_gt 0.0656
_refine_ls_wR_factor_ref 0.0676
_reflns_Friedel_coverage 0.000
_reflns_number_gt 4798
_reflns_number_total 5139
_reflns_threshold_expression 'I > 2\s(I)'
_cod_data_source_file c9nj00298g3.cif
_cod_data_source_block pv106
_cod_depositor_comments 'Adding full bibliography for 7058185--7058194.cif.'
_cod_database_code 7058188
_shelx_shelxl_version_number 2014/7
_shelx_space_group_comment
;
The symmetry employed for this shelxl refinement is uniquely defined
by the following loop, which should always be used as a source of
symmetry information in preference to the above space-group names.
They are only intended as comments.
;
_shelx_estimated_absorpt_t_min 0.832
_shelx_estimated_absorpt_t_max 0.883

loop_
_space_group_symop_operation_xyz
'x, y, z'
'-x, y, -z+1/2'
'x+1/2, y+1/2, z'
'-x+1/2, y+1/2, -z+1/2'
'-x, -y, -z'
'x, -y, z-1/2'
'-x+1/2, -y+1/2, -z'
'x+1/2, -y+1/2, z-1/2'

loop_
_atom_site_label
_atom_site_type_symbol
_atom_site_fract_x
_atom_site_fract_y
_atom_site_fract_z
_atom_site_U_iso_or_equiv
_atom_site_adp_type
_atom_site_occupancy
_atom_site_site_symmetry_order
_atom_site_calc_flag
_atom_site_refinement_flags_posn
_atom_site_refinement_flags_adp
_atom_site_refinement_flags_occupancy
_atom_site_disorder_assembly
_atom_site_disorder_group
Pd Pd 0.5000 0.52019(2) 0.2500 0.01972(6) Uani 1 2 d S T P A .
O1 O 0.47000(8) 0.27548(16) 0.11072(14) 0.0581(6) Uani 1 1 d . . . . .
H1O H 0.4868 0.3461 0.1084 0.070 Uiso 1 1 d R U . . .
Fe Fe 0.64693(2) 0.31163(2) 0.18611(2) 0.01998(7) Uani 1 1 d . . . . .
Cl Cl 0.52755(2) 0.53348(5) 0.39313(3) 0.04087(15) Uani 1 1 d . . . . .
P P 0.60750(2) 0.54027(4) 0.26885(3) 0.02196(11) Uani 1 1 d . . . . .
C1 C 0.57562(9) 0.19722(16) 0.15600(12) 0.0250(4) Uani 1 1 d . . . . .
C2 C 0.63190(11) 0.15616(19) 0.14685(14) 0.0331(5) Uani 1 1 d . . . . .
H2 H 0.6343 0.1287 0.0964 0.040 Uiso 1 1 calc R U . . .
C3 C 0.68359(10) 0.16337(17) 0.22589(15) 0.0324(4) Uani 1 1 d . . . . .
H3 H 0.7265 0.1414 0.2376 0.039 Uiso 1 1 calc R U . . .
C4 C 0.66007(10) 0.20889(15) 0.28399(12) 0.0260(4) Uani 1 1 d . . . . .
H4 H 0.6845 0.2234 0.3416 0.031 Uiso 1 1 calc R U . . .
C5 C 0.59350(9) 0.22943(14) 0.24151(12) 0.0220(4) Uani 1 1 d . . . . .
H5 H 0.5657 0.2595 0.2660 0.026 Uiso 1 1 calc R U . . .
C6 C 0.64235(9) 0.47284(15) 0.20380(12) 0.0229(4) Uani 1 1 d . . . . .
C7 C 0.61337(10) 0.44728(18) 0.11537(12) 0.0300(4) Uani 1 1 d . . . . .
H7 H 0.5702 0.4613 0.0796 0.036 Uiso 1 1 calc R U . . .
C8 C 0.66024(10) 0.3977(2) 0.09110(12) 0.0341(5) Uani 1 1 d . . . . .
H8 H 0.6539 0.3729 0.0361 0.041 Uiso 1 1 calc R U . . .
C9 C 0.71856(10) 0.39087(19) 0.16278(12) 0.0305(4) Uani 1 1 d . . . . .
H9 H 0.7576 0.3608 0.1639 0.037 Uiso 1 1 calc R U . . .
C10 C 0.70804(9) 0.43689(16) 0.23216(12) 0.0233(4) Uani 1 1 d . . . . .
H10 H 0.7390 0.4430 0.2879 0.028 Uiso 1 1 calc R U . . .
C11 C 0.50839(11) 0.1972(2) 0.09056(16) 0.0428(6) Uani 1 1 d . . . . .
C12 C 0.6099(2) 0.6858(4) 0.2620(3) 0.0189(8) Uani 0.573(2) 1 d . . P A 1
C13 C 0.62823(19) 0.7315(3) 0.2011(3) 0.0271(7) Uani 0.573(2) 1 d . . P A 1
H13 H 0.6420 0.6880 0.1656 0.032 Uiso 0.573(2) 1 calc R U P A 1
C14 C 0.6262(2) 0.8440(4) 0.1924(3) 0.0410(10) Uani 0.573(2) 1 d . . P A 1
H14 H 0.6382 0.8761 0.1500 0.049 Uiso 0.573(2) 1 calc R U P A 1
C15 C 0.6073(2) 0.9079(4) 0.2444(3) 0.0433(11) Uani 0.573(2) 1 d . . P A 1
H15 H 0.6065 0.9835 0.2381 0.052 Uiso 0.573(2) 1 calc R U P A 1
C16 C 0.58940(19) 0.8617(3) 0.3057(3) 0.0385(8) Uani 0.573(2) 1 d . . P A 1
H16 H 0.5763 0.9056 0.3416 0.046 Uiso 0.573(2) 1 calc R U P A 1
C17 C 0.59064(18) 0.7515(3) 0.3148(3) 0.0296(7) Uani 0.573(2) 1 d . . P A 1
H17 H 0.5784 0.7201 0.3570 0.036 Uiso 0.573(2) 1 calc R U P A 1
C12A C 0.6172(3) 0.6780(6) 0.2330(4) 0.0189(8) Uani 0.427(2) 1 d . . P A 2
C13A C 0.6434(3) 0.7062(5) 0.1749(3) 0.0271(7) Uani 0.427(2) 1 d . . P A 2
H13A H 0.6592 0.6526 0.1484 0.032 Uiso 0.427(2) 1 calc R U P A 2
C14A C 0.6465(3) 0.8135(4) 0.1552(4) 0.0410(10) Uani 0.427(2) 1 d . . P A 2
H14A H 0.6643 0.8335 0.1150 0.049 Uiso 0.427(2) 1 calc R U P A 2
C15A C 0.6235(3) 0.8910(5) 0.1945(5) 0.0433(11) Uani 0.427(2) 1 d . . P A 2
H15A H 0.6264 0.9642 0.1813 0.052 Uiso 0.427(2) 1 calc R U P A 2
C16A C 0.5967(3) 0.8653(5) 0.2519(5) 0.0385(8) Uani 0.427(2) 1 d . . P A 2
H16A H 0.5813 0.9197 0.2782 0.046 Uiso 0.427(2) 1 calc R U P A 2
C17A C 0.5926(3) 0.7564(4) 0.2709(4) 0.0296(7) Uani 0.427(2) 1 d . . P A 2
H17A H 0.5732 0.7364 0.3093 0.036 Uiso 0.427(2) 1 calc R U P A 2
C18 C 0.66874(8) 0.51886(14) 0.37340(12) 0.0209(3) Uani 1 1 d . . . B 2
C19 C 0.66750(9) 0.42491(15) 0.41705(12) 0.0246(4) Uani 1 1 d . . . B 2
H19 H 0.6324 0.3768 0.3950 0.030 Uiso 1 1 calc R U . B 2
C20 C 0.71743(10) 0.40155(17) 0.49263(13) 0.0293(4) Uani 1 1 d . . . B 2
H20 H 0.7166 0.3372 0.5219 0.035 Uiso 1 1 calc R U . B 2
C21 C 0.76860(10) 0.47229(19) 0.52552(13) 0.0318(5) Uani 1 1 d . . . B 2
H21 H 0.8029 0.4559 0.5769 0.038 Uiso 1 1 calc R U . B 2
C22 C 0.76945(9) 0.56631(19) 0.48356(13) 0.0308(4) Uani 1 1 d . . . B 2
H22 H 0.8040 0.6151 0.5066 0.037 Uiso 1 1 calc R U . B 2
C23 C 0.71975(9) 0.58985(16) 0.40742(12) 0.0246(4) Uani 1 1 d . . . B 2
H23 H 0.7207 0.6545 0.3786 0.029 Uiso 1 1 calc R U . B 2
C24 C 0.50879(18) 0.2155(3) 0.00251(16) 0.0726(12) Uani 1 1 d . . . C 2
H24A H 0.4646 0.2163 -0.0387 0.109 Uiso 1 1 calc R U . C 2
H24B H 0.5327 0.1577 -0.0112 0.109 Uiso 1 1 calc R U . C 2
H24C H 0.5293 0.2843 0.0010 0.109 Uiso 1 1 calc R U . C 2
C25 C 0.47703(13) 0.0899(2) 0.0955(2) 0.0628(9) Uani 1 1 d . . . D 2
H25A H 0.4769 0.0804 0.1522 0.094 Uiso 1 1 calc R U . D 2
H25B H 0.5013 0.0315 0.0831 0.094 Uiso 1 1 calc R U . D 2
H25C H 0.4329 0.0890 0.0543 0.094 Uiso 1 1 calc R U . D 2

loop_
_atom_site_aniso_label
_atom_site_aniso_U_11
_atom_site_aniso_U_22
_atom_site_aniso_U_33
_atom_site_aniso_U_23
_atom_site_aniso_U_13
_atom_site_aniso_U_12
Pd 0.01353(9) 0.01004(9) 0.02676(11) 0.000 -0.00259(7) 0.000
O1 0.0205(8) 0.0499(11) 0.0904(15) 0.0392(11) 0.0052(9) -0.0037(7)
Fe 0.01661(12) 0.02595(14) 0.01676(12) 0.00254(10) 0.00554(10) -0.00576(10)
Cl 0.0197(2) 0.0601(4) 0.0321(3) -0.0297(2) -0.00268(19) 0.0072(2)
P 0.0138(2) 0.0108(2) 0.0319(2) 0.00395(17) -0.00218(18) -0.00133(15)
C1 0.0230(9) 0.0263(9) 0.0236(9) 0.0064(7) 0.0064(7) -0.0085(7)
C2 0.0365(11) 0.0367(11) 0.0327(10) -0.0120(9) 0.0205(9) -0.0141(9)
C3 0.0244(10) 0.0240(10) 0.0473(12) -0.0060(9) 0.0117(9) 0.0007(8)
C4 0.0316(10) 0.0185(9) 0.0223(9) 0.0054(7) 0.0037(8) 0.0016(7)
C5 0.0265(9) 0.0173(8) 0.0258(9) 0.0066(7) 0.0140(7) -0.0015(7)
C6 0.0178(8) 0.0244(9) 0.0223(9) 0.0102(7) 0.0025(7) -0.0079(7)
C7 0.0258(9) 0.0379(11) 0.0205(9) 0.0134(8) 0.0022(7) -0.0129(8)
C8 0.0298(10) 0.0536(14) 0.0190(9) 0.0051(9) 0.0094(8) -0.0190(10)
C9 0.0218(9) 0.0464(13) 0.0249(9) 0.0018(8) 0.0106(8) -0.0130(9)
C10 0.0171(8) 0.0291(10) 0.0214(8) 0.0039(7) 0.0045(7) -0.0085(7)
C11 0.0284(11) 0.0399(13) 0.0427(13) 0.0194(10) -0.0065(9) -0.0180(10)
C12 0.0132(13) 0.0125(12) 0.026(2) 0.0035(19) 0.0012(15) -0.0014(10)
C13 0.0268(18) 0.0200(18) 0.025(2) 0.0069(13) -0.0009(11) -0.0075(13)
C14 0.039(2) 0.0190(18) 0.044(2) 0.0135(16) -0.0086(14) -0.0123(15)
C15 0.0319(18) 0.0114(15) 0.061(3) 0.011(2) -0.0117(16) -0.0057(14)
C16 0.0279(15) 0.0137(13) 0.063(2) -0.0018(17) 0.0051(17) 0.0007(11)
C17 0.0263(12) 0.0151(12) 0.043(2) -0.0060(17) 0.0082(18) 0.0004(9)
C12A 0.0132(13) 0.0125(12) 0.026(2) 0.0035(19) 0.0012(15) -0.0014(10)
C13A 0.0268(18) 0.0200(18) 0.025(2) 0.0069(13) -0.0009(11) -0.0075(13)
C14A 0.039(2) 0.0190(18) 0.044(2) 0.0135(16) -0.0086(14) -0.0123(15)
C15A 0.0319(18) 0.0114(15) 0.061(3) 0.011(2) -0.0117(16) -0.0057(14)
C16A 0.0279(15) 0.0137(13) 0.063(2) -0.0018(17) 0.0051(17) 0.0007(11)
C17A 0.0263(12) 0.0151(12) 0.043(2) -0.0060(17) 0.0082(18) 0.0004(9)
C18 0.0140(8) 0.0191(8) 0.0254(9) -0.0046(7) 0.0024(7) 0.0030(6)
C19 0.0210(8) 0.0179(8) 0.0297(9) -0.0038(7) 0.0034(7) 0.0035(7)
C20 0.0280(10) 0.0290(10) 0.0281(10) 0.0013(8) 0.0071(8) 0.0082(8)
C21 0.0204(9) 0.0482(13) 0.0222(9) -0.0033(9) 0.0028(7) 0.0055(8)
C22 0.0179(8) 0.0477(13) 0.0250(9) -0.0106(9) 0.0061(7) -0.0077(8)
C23 0.0184(8) 0.0279(9) 0.0271(9) -0.0063(8) 0.0082(7) -0.0042(7)
C24 0.088(2) 0.067(2) 0.0276(12) 0.0140(12) -0.0184(13) -0.0478(18)
C25 0.0376(14) 0.0489(16) 0.075(2) 0.0273(15) -0.0093(13) -0.0262(12)

loop_
_atom_type_symbol
_atom_type_description
_atom_type_scat_dispersion_real
_atom_type_scat_dispersion_imag
_atom_type_scat_source
C C 0.0033 0.0016 'International Tables Vol C Tables 4.2.6.8 and 6.1.1.4'
H H 0.0000 0.0000 'International Tables Vol C Tables 4.2.6.8 and 6.1.1.4'
O O 0.0106 0.0060 'International Tables Vol C Tables 4.2.6.8 and 6.1.1.4'
P P 0.1023 0.0942 'International Tables Vol C Tables 4.2.6.8 and 6.1.1.4'
Cl Cl 0.1484 0.1585 'International Tables Vol C Tables 4.2.6.8 and 6.1.1.4'
Fe Fe 0.3463 0.8444 'International Tables Vol C Tables 4.2.6.8 and 6.1.1.4'
Pd Pd -0.9988 1.0072 'International Tables Vol C Tables 4.2.6.8 and 6.1.1.4'

loop_
_geom_angle_atom_site_label_1
_geom_angle_atom_site_label_2
_geom_angle_atom_site_label_3
_geom_angle
_geom_angle_site_symmetry_1
_geom_angle_site_symmetry_3
Cl Pd Cl 171.72(3) . 2_655
Cl Pd P 89.517(18) . 2_655
Cl Pd P 89.593(19) 2_655 2_655
Cl Pd P 89.592(19) . .
Cl Pd P 89.517(18) 2_655 .
P Pd P 167.65(2) 2_655 .
C11 O1 H1O 109.5 . .
C10 Fe C3 116.00(8) . .
C10 Fe C2 149.63(8) . .
C3 Fe C2 40.72(9) . .
C10 Fe C4 107.20(8) . .
C3 Fe C4 40.42(9) . .
C2 Fe C4 68.14(8) . .
C10 Fe C6 41.44(7) . .
C3 Fe C6 151.89(8) . .
C2 Fe C6 166.99(9) . .
C4 Fe C6 119.81(8) . .
C10 Fe C9 40.53(8) . .
C3 Fe C9 104.70(9) . .
C2 Fe C9 116.09(9) . .
C4 Fe C9 125.40(8) . .
C6 Fe C9 68.97(9) . .
C10 Fe C7 68.95(8) . .
C3 Fe C7 163.67(9) . .
C2 Fe C7 127.68(9) . .
C4 Fe C7 155.50(9) . .
C6 Fe C7 41.19(8) . .
C9 Fe C7 68.30(8) . .
C10 Fe C5 129.04(8) . .
C3 Fe C5 68.08(8) . .
C2 Fe C5 67.95(8) . .
C4 Fe C5 40.54(8) . .
C6 Fe C5 110.59(8) . .
C9 Fe C5 164.66(8) . .
C7 Fe C5 122.17(8) . .
C10 Fe C8 68.21(8) . .
C3 Fe C8 125.23(10) . .
C2 Fe C8 106.92(9) . .
C4 Fe C8 162.78(9) . .
C6 Fe C8 68.53(9) . .
C9 Fe C8 40.49(8) . .
C7 Fe C8 40.15(9) . .
C5 Fe C8 154.65(8) . .
C10 Fe C1 167.75(8) . .
C3 Fe C1 68.54(8) . .
C2 Fe C1 40.70(8) . .
C4 Fe C1 68.30(8) . .
C6 Fe C1 129.86(8) . .
C9 Fe C1 151.40(8) . .
C7 Fe C1 110.10(8) . .
C5 Fe C1 40.34(7) . .
C8 Fe C1 119.50(8) . .
C6 P C12 113.42(14) . .
C6 P C18 101.25(8) . .
C6 P C12A 95.54(19) . .
C18 P C12A 108.6(2) . .
C6 P Pd 122.39(6) . .
C12 P Pd 98.77(14) . .
C18 P Pd 118.93(6) . .
C12A P Pd 107.25(19) . .
C5 C1 C2 107.07(17) . .
C5 C1 C11 125.6(2) . .
C2 C1 C11 127.1(2) . .
C5 C1 Fe 69.74(10) . .
C2 C1 Fe 68.76(11) . .
C11 C1 Fe 130.92(14) . .
C3 C2 C1 108.47(18) . .
C3 C2 Fe 69.52(12) . .
C1 C2 Fe 70.54(12) . .
C3 C2 H2 125.8 . .
C1 C2 H2 125.8 . .
Fe C2 H2 125.8 . .
C4 C3 C2 107.94(18) . .
C4 C3 Fe 69.96(11) . .
C2 C3 Fe 69.77(13) . .
C4 C3 H3 126.0 . .
C2 C3 H3 126.0 . .
Fe C3 H3 125.8 . .
C3 C4 C5 108.29(17) . .
C3 C4 Fe 69.62(12) . .
C5 C4 Fe 70.49(10) . .
C3 C4 H4 125.9 . .
C5 C4 H4 125.9 . .
Fe C4 H4 125.6 . .
C4 C5 C1 108.23(17) . .
C4 C5 Fe 68.97(10) . .
C1 C5 Fe 69.92(10) . .
C4 C5 H5 125.9 . .
C1 C5 H5 125.9 . .
Fe C5 H5 126.8 . .
C7 C6 C10 106.73(18) . .
C7 C6 P 128.65(15) . .
C10 C6 P 124.59(14) . .
C7 C6 Fe 69.79(12) . .
C10 C6 Fe 68.99(11) . .
P C6 Fe 127.76(9) . .
C8 C7 C6 108.16(17) . .
C8 C7 Fe 70.23(12) . .
C6 C7 Fe 69.01(11) . .
C8 C7 H7 125.9 . .
C6 C7 H7 125.9 . .
Fe C7 H7 126.4 . .
C7 C8 C9 108.74(18) . .
C7 C8 Fe 69.63(11) . .
C9 C8 Fe 69.43(11) . .
C7 C8 H8 125.6 . .
C9 C8 H8 125.6 . .
Fe C8 H8 126.9 . .
C10 C9 C8 107.98(19) . .
C10 C9 Fe 69.08(10) . .
C8 C9 Fe 70.08(11) . .
C10 C9 H9 126.0 . .
C8 C9 H9 126.0 . .
Fe C9 H9 126.4 . .
C9 C10 C6 108.40(17) . .
C9 C10 Fe 70.40(11) . .
C6 C10 Fe 69.56(10) . .
C9 C10 H10 125.8 . .
C6 C10 H10 125.8 . .
Fe C10 H10 125.8 . .
O1 C11 C1 110.5(2) . .
O1 C11 C24 111.3(2) . .
C1 C11 C24 111.0(2) . .
O1 C11 C25 104.6(2) . .
C1 C11 C25 108.28(18) . .
C24 C11 C25 111.0(2) . .
C13 C12 C17 119.7(4) . .
C13 C12 P 119.1(3) . .
C17 C12 P 121.1(3) . .
C12 C13 C14 119.1(5) . .
C12 C13 H13 120.5 . .
C14 C13 H13 120.5 . .
C15 C14 C13 120.9(5) . .
C15 C14 H14 119.6 . .
C13 C14 H14 119.6 . .
C14 C15 C16 119.8(4) . .
C14 C15 H15 120.1 . .
C16 C15 H15 120.1 . .
C15 C16 C17 120.1(5) . .
C15 C16 H16 120.0 . .
C17 C16 H16 120.0 . .
C16 C17 C12 120.4(4) . .
C16 C17 H17 119.8 . .
C12 C17 H17 119.8 . .
C13A C12A C17A 120.4(6) . .
C13A C12A P 127.4(5) . .
C17A C12A P 112.2(4) . .
C12A C13A C14A 119.7(6) . .
C12A C13A H13A 120.1 . .
C14A C13A H13A 120.1 . .
C15A C14A C13A 119.6(7) . .
C15A C14A H14A 120.2 . .
C13A C14A H14A 120.2 . .
C16A C15A C14A 122.0(6) . .
C16A C15A H15A 119.0 . .
C14A C15A H15A 119.0 . .
C15A C16A C17A 118.5(6) . .
C15A C16A H16A 120.8 . .
C17A C16A H16A 120.8 . .
C12A C17A C16A 119.8(6) . .
C12A C17A H17A 120.1 . .
C16A C17A H17A 120.1 . .
C23 C18 C19 119.28(17) . .
C23 C18 P 121.22(15) . .
C19 C18 P 119.28(14) . .
C20 C19 C18 120.20(18) . .
C20 C19 H19 119.9 . .
C18 C19 H19 119.9 . .
C19 C20 C21 120.1(2) . .
C19 C20 H20 120.0 . .
C21 C20 H20 120.0 . .
C22 C21 C20 119.99(19) . .
C22 C21 H21 120.0 . .
C20 C21 H21 120.0 . .
C21 C22 C23 120.21(19) . .
C21 C22 H22 119.9 . .
C23 C22 H22 119.9 . .
C18 C23 C22 120.23(19) . .
C18 C23 H23 119.9 . .
C22 C23 H23 119.9 . .
C11 C24 H24A 109.5 . .
C11 C24 H24B 109.5 . .
H24A C24 H24B 109.5 . .
C11 C24 H24C 109.5 . .
H24A C24 H24C 109.5 . .
H24B C24 H24C 109.5 . .
C11 C25 H25A 109.5 . .
C11 C25 H25B 109.5 . .
H25A C25 H25B 109.5 . .
C11 C25 H25C 109.5 . .
H25A C25 H25C 109.5 . .
H25B C25 H25C 109.5 . .

loop_
_geom_bond_atom_site_label_1
_geom_bond_atom_site_label_2
_geom_bond_distance
_geom_bond_site_symmetry_2
Pd Cl 2.2972(5) .
Pd Cl 2.2972(5) 2_655
Pd P 2.3308(5) 2_655
Pd P 2.3308(5) .
O1 C11 1.429(4) .
O1 H1O 0.9654 .
Fe C10 2.0363(18) .
Fe C3 2.037(2) .
Fe C2 2.041(2) .
Fe C4 2.0419(19) .
Fe C6 2.044(2) .
Fe C9 2.0537(19) .
Fe C7 2.054(2) .
Fe C5 2.0621(17) .
Fe C8 2.0623(19) .
Fe C1 2.0644(18) .
P C6 1.794(2) .
P C12 1.823(5) .
P C18 1.8237(19) .
P C12A 1.866(7) .
C1 C5 1.423(3) .
C1 C2 1.428(3) .
C1 C11 1.508(3) .
C2 C3 1.419(3) .
C2 H2 0.9500 .
C3 C4 1.409(3) .
C3 H3 0.9500 .
C4 C5 1.422(3) .
C4 H4 0.9500 .
C5 H5 0.9500 .
C6 C7 1.442(3) .
C6 C10 1.444(3) .
C7 C8 1.413(3) .
C7 H7 0.9500 .
C8 C9 1.424(3) .
C8 H8 0.9500 .
C9 C10 1.417(3) .
C9 H9 0.9500 .
C10 H10 0.9500 .
C11 C24 1.528(4) .
C11 C25 1.532(3) .
C12 C13 1.379(5) .
C12 C17 1.403(5) .
C13 C14 1.411(6) .
C13 H13 0.9500 .
C14 C15 1.376(9) .
C14 H14 0.9500 .
C15 C16 1.383(8) .
C15 H15 0.9500 .
C16 C17 1.384(5) .
C16 H16 0.9500 .
C17 H17 0.9500 .
C12A C13A 1.378(7) .
C12A C17A 1.398(7) .
C13A C14A 1.389(7) .
C13A H13A 0.9500 .
C14A C15A 1.385(11) .
C14A H14A 0.9500 .
C15A C16A 1.368(13) .
C15A H15A 0.9500 .
C16A C17A 1.409(8) .
C16A H16A 0.9500 .
C17A H17A 0.9500 .
C18 C23 1.393(3) .
C18 C19 1.397(3) .
C19 C20 1.390(3) .
C19 H19 0.9500 .
C20 C21 1.392(3) .
C20 H20 0.9500 .
C21 C22 1.380(3) .
C21 H21 0.9500 .
C22 C23 1.394(3) .
C22 H22 0.9500 .
C23 H23 0.9500 .
C24 H24A 0.9800 .
C24 H24B 0.9800 .
C24 H24C 0.9800 .
C25 H25A 0.9800 .
C25 H25B 0.9800 .
C25 H25C 0.9800 .
